data_4038480
loop_
_publ_author_name
'Neal, Taylor A.'
'Eippert, Allyson B.'
'Chivington, Austin'
'Jamison, Andrew'
'Chukwuma, Chukwunalu'
'Moore, Curtis E.'
'Neal, Jennifer F.'
'Allen, Heather C.'
'Wysocki, Laura M.'
'Paul, Noel Michael'
'Badjic, Jovica D.'

_publ_section_title
;
 One-Pot Aldol Cascade for the Preparation of Isospiropyrans, Flavylium
 Salts and bis-Spiropyrans.
;
_journal_name_full 'The Journal of organic chemistry'
_journal_paper_doi 10.1021/acs.joc.0c00825
_journal_year 2020
_chemical_formula_moiety 'C24 H15 Br3 O3, C2 H3 N'
_chemical_formula_sum 'C26 H18 Br3 N O3'
_chemical_formula_weight 632.14
_space_group_crystal_system monoclinic
_space_group_IT_number 14
_space_group_name_Hall '-P 2ybc'
_space_group_name_H-M_alt 'P 1 21/c 1'
_atom_sites_solution_hydrogens geom
_atom_sites_solution_primary dual
_atom_sites_solution_secondary difmap
_audit_creation_date 2019-05-13
_audit_creation_method
;
Olex2 1.2
(compiled 2018.05.29 svn.r3508 for OlexSys, GUI svn.r5506)
;
_cell_angle_alpha 90
_cell_angle_beta 95.723(2)
_cell_angle_gamma 90
_cell_formula_units_Z 4
_cell_length_a 11.0228(6)
_cell_length_b 9.1224(6)
_cell_length_c 22.8268(14)
_cell_measurement_reflns_used 9056
_cell_measurement_temperature 100
_cell_measurement_theta_max 28.294
_cell_measurement_theta_min 2.905
_cell_volume 2283.9(2)
_computing_cell_refinement 'SAINT v8.38A (Bruker, 2017)'
_computing_data_collection 'APEX3 v2017.3-0 (Bruker, 2017)'
_computing_data_reduction 'SAINT v8.38A (Bruker, 2017)'
_computing_molecular_graphics 'Olex2 (Dolomanov et al., 2009)'
_computing_publication_material 'Olex2 (Dolomanov et al., 2009)'
_computing_structure_refinement 'ShelXL (Sheldrick, 2015)'
_computing_structure_solution 'ShelXT (Sheldrick, 2015)'
_diffrn_ambient_temperature 100.0
_diffrn_detector 'Bruker Photon II area detector'
_diffrn_detector_area_resol_mean 10.5
_diffrn_detector_type 'CMOS area detector'
_diffrn_measured_fraction_theta_full 0.996
_diffrn_measured_fraction_theta_max 0.959
_diffrn_measurement_device 'Kappa Four-Circle Diffractometer'
_diffrn_measurement_device_type 'Bruker D8 Venture'
_diffrn_measurement_method '\w and \f scans'
_diffrn_radiation_monochromator 'Curved-Graphite, Bruker TRIUMPH'
_diffrn_radiation_probe x-ray
_diffrn_radiation_type MoK\a
_diffrn_radiation_wavelength 0.71073
_diffrn_reflns_av_R_equivalents 0.0324
_diffrn_reflns_av_unetI/netI 0.0303
_diffrn_reflns_Laue_measured_fraction_full 0.996
_diffrn_reflns_Laue_measured_fraction_max 0.959
_diffrn_reflns_limit_h_max 10
_diffrn_reflns_limit_h_min -14
_diffrn_reflns_limit_k_max 12
_diffrn_reflns_limit_k_min -12
_diffrn_reflns_limit_l_max 30
_diffrn_reflns_limit_l_min -30
_diffrn_reflns_number 25940
_diffrn_reflns_point_group_measured_fraction_full 0.996
_diffrn_reflns_point_group_measured_fraction_max 0.959
_diffrn_reflns_theta_full 25.000
_diffrn_reflns_theta_max 28.293
_diffrn_reflns_theta_min 2.864
_diffrn_source 'sealed tube'
_diffrn_source_type fine-focus
_diffrn_standards_number 0
_exptl_absorpt_coefficient_mu 5.329
_exptl_absorpt_correction_T_max 0.0962
_exptl_absorpt_correction_T_min 0.0466
_exptl_absorpt_correction_type multi-scan
_exptl_absorpt_process_details
'SADABS-2016/2 (Bruker,2016/2) was used for absorption correction. wR2(int) was 0.1099 before and 0.0465 after correction. The Ratio of minimum to maximum transmission is 0.4844. The \l/2 correction factor is Not present.'
_exptl_crystal_colour 'Redish Orange'
_exptl_crystal_colour_modifier Redish
_exptl_crystal_colour_primary orange
_exptl_crystal_density_diffrn 1.838
_exptl_crystal_description Block
_exptl_crystal_F_000 1240
_exptl_crystal_size_max 0.326
_exptl_crystal_size_mid 0.257
_exptl_crystal_size_min 0.224
_refine_diff_density_max 1.931
_refine_diff_density_min -1.298
_refine_diff_density_rms 0.098
_refine_ls_extinction_method none
_refine_ls_goodness_of_fit_ref 1.070
_refine_ls_hydrogen_treatment constr
_refine_ls_matrix_type full
_refine_ls_number_parameters 301
_refine_ls_number_reflns 5440
_refine_ls_number_restraints 0
_refine_ls_restrained_S_all 1.070
_refine_ls_R_factor_all 0.0548
_refine_ls_R_factor_gt 0.0394
_refine_ls_shift/su_max 0.001
_refine_ls_shift/su_mean 0.000
_refine_ls_structure_factor_coef Fsqd
_refine_ls_weighting_details 'w=1/[\s^2^(Fo^2^)+(0.0306P)^2^+6.0476P] where P=(Fo^2^+2Fc^2^)/3'
_refine_ls_weighting_scheme calc
_refine_ls_wR_factor_gt 0.0856
_refine_ls_wR_factor_ref 0.0907
_reflns_Friedel_coverage 0.000
_reflns_number_gt 4443
_reflns_number_total 5440
_reflns_threshold_expression 'I > 2\s(I)'
_cod_data_source_file jo0c00825_si_003.cif
_cod_data_source_block Badjic_TN_ClosedCH3CN
_cod_depositor_comments
;
The following automatic conversions were performed:

data item '_diffrn_radiation_probe' value 'X-ray' was changed to
'x-ray' in accordance with the
/home/data/users/saulius/crontab/automatic-downloads/rss-feeds/ACS/lib/dictionaries/cif_core.dic
dictionary named 'cif_core.dic' version 2.4.2 last updated on
2011-04-26.

data item '_exptl_crystal_colour_primary' value 'Orange' was changed
to 'orange' in accordance with the
/home/data/users/saulius/crontab/automatic-downloads/rss-feeds/ACS/lib/dictionaries/cif_core.dic
dictionary named 'cif_core.dic' version 2.4.2 last updated on
2011-04-26.

Automatic conversion script
Id: cif_fix_values 7556 2019-12-06 15:28:31Z antanas 
;
_cod_database_code 4038480
_shelx_shelxl_version_number 2018/3
_shelx_space_group_comment
;
The symmetry employed for this shelxl refinement is uniquely defined
by the following loop, which should always be used as a source of
symmetry information in preference to the above space-group names.
They are only intended as comments.
;
_shelx_estimated_absorpt_t_max 0.382
_shelx_estimated_absorpt_t_min 0.275
_olex2_refinement_description
;
1. Fixed Uiso
 At 1.2 times of:
  All C(H) groups
 At 1.5 times of:
  All C(H,H,H) groups, All O(H) groups
2.a Aromatic/amide H refined with riding coordinates:
 C2(H2), C3(H3A), C5(H5), C8(H8), C12(H12), C13(H13), C15(H15), C16(H16),
 C20(H20), C21(H21), C23(H23)
2.b Idealised Me refined as rotating group:
 C24(H24A,H24B,H24C), C2S(H2SA,H2SB,H2SC)
2.c Idealised tetrahedral OH refined as rotating group:
 O3(H3)
;
_olex2_submission_special_instructions 'No special instructions were received'

loop_
_space_group_symop_operation_xyz
'x, y, z'
'-x, y+1/2, -z+1/2'
'-x, -y, -z'
'x, -y-1/2, z-1/2'

loop_
_atom_site_label
_atom_site_type_symbol
_atom_site_fract_x
_atom_site_fract_y
_atom_site_fract_z
_atom_site_U_iso_or_equiv
_atom_site_adp_type
_atom_site_occupancy
_atom_site_site_symmetry_order
_atom_site_calc_flag
_atom_site_refinement_flags_posn
_atom_site_refinement_flags_adp
_atom_site_refinement_flags_occupancy
_atom_site_disorder_assembly
_atom_site_disorder_group
Br1 Br 0.30908(3) -0.03534(4) 0.91593(2) 0.03040(10) Uani 1 1 d . . . . .
Br2 Br 1.07292(3) 0.70953(4) 0.96716(2) 0.03346(10) Uani 1 1 d . . . . .
Br3 Br 0.73785(5) -0.12890(5) 0.52018(2) 0.04981(14) Uani 1 1 d . . . . .
O1 O 0.7333(2) 0.3583(3) 0.88043(10) 0.0254(5) Uani 1 1 d . . . . .
O2 O 0.6731(2) 0.0601(3) 0.76788(10) 0.0254(5) Uani 1 1 d . . . . .
O3 O 0.8642(2) 0.5227(3) 0.72490(11) 0.0328(6) Uani 1 1 d . . . . .
H3 H 0.909303 0.553407 0.699981 0.049 Uiso 1 1 calc GR . . . .
C1 C 0.6361(3) 0.2664(4) 0.88531(14) 0.0218(7) Uani 1 1 d . . . . .
C2 C 0.6013(3) 0.2502(4) 0.94199(15) 0.0246(7) Uani 1 1 d . . . . .
H2 H 0.643661 0.301361 0.974045 0.030 Uiso 1 1 calc R . . . .
C3 C 0.5049(3) 0.1592(4) 0.95119(14) 0.0245(7) Uani 1 1 d . . . . .
H3A H 0.481312 0.145615 0.989719 0.029 Uiso 1 1 calc R . . . .
C4 C 0.4428(3) 0.0877(4) 0.90337(14) 0.0221(7) Uani 1 1 d . . . . .
C5 C 0.4767(3) 0.1037(4) 0.84740(14) 0.0228(7) Uani 1 1 d . . . . .
H5 H 0.433047 0.054189 0.815270 0.027 Uiso 1 1 calc R . . . .
C6 C 0.5757(3) 0.1932(4) 0.83811(14) 0.0199(6) Uani 1 1 d . . . . .
C7 C 0.6189(3) 0.2048(4) 0.77765(14) 0.0209(6) Uani 1 1 d . . . . .
C8 C 0.7158(3) 0.3212(4) 0.77699(14) 0.0213(7) Uani 1 1 d . . . . .
H8 H 0.741513 0.348411 0.739998 0.026 Uiso 1 1 calc R . . . .
C9 C 0.7677(3) 0.3884(4) 0.82480(14) 0.0212(6) Uani 1 1 d . . . . .
C10 C 0.8650(3) 0.5000(4) 0.82920(15) 0.0221(7) Uani 1 1 d . . . . .
C11 C 0.9112(3) 0.5637(4) 0.77948(15) 0.0240(7) Uani 1 1 d . . . . .
C12 C 1.0034(3) 0.6687(4) 0.78673(17) 0.0297(8) Uani 1 1 d . . . . .
H12 H 1.033336 0.711040 0.752964 0.036 Uiso 1 1 calc R . . . .
C13 C 1.0519(3) 0.7122(4) 0.84192(16) 0.0284(7) Uani 1 1 d . . . . .
H13 H 1.114836 0.783715 0.846475 0.034 Uiso 1 1 calc R . . . .
C14 C 1.0070(3) 0.6495(4) 0.89074(15) 0.0257(7) Uani 1 1 d . . . . .
C15 C 0.9161(3) 0.5459(4) 0.88478(15) 0.0238(7) Uani 1 1 d . . . . .
H15 H 0.887362 0.504739 0.919037 0.029 Uiso 1 1 calc R . . . .
C16 C 0.5157(3) 0.2338(4) 0.73120(14) 0.0231(7) Uani 1 1 d . . . . .
H16 H 0.449950 0.293542 0.740888 0.028 Uiso 1 1 calc R . . . .
C17 C 0.5122(3) 0.1794(4) 0.67700(15) 0.0263(7) Uani 1 1 d . . . . .
C18 C 0.6083(3) 0.0788(4) 0.66381(15) 0.0264(7) Uani 1 1 d . . . . .
C19 C 0.6856(3) 0.0211(4) 0.71041(15) 0.0251(7) Uani 1 1 d . . . . .
C20 C 0.7724(3) -0.0836(4) 0.70177(17) 0.0324(8) Uani 1 1 d . . . . .
H20 H 0.820889 -0.124416 0.734483 0.039 Uiso 1 1 calc R . . . .
C21 C 0.7884(4) -0.1290(4) 0.64499(18) 0.0354(9) Uani 1 1 d . . . . .
H21 H 0.848856 -0.199571 0.638283 0.042 Uiso 1 1 calc R . . . .
C22 C 0.7151(4) -0.0697(4) 0.59854(17) 0.0366(9) Uani 1 1 d . . . . .
C23 C 0.6253(4) 0.0306(4) 0.60649(16) 0.0308(8) Uani 1 1 d . . . . .
H23 H 0.574915 0.067277 0.573562 0.037 Uiso 1 1 calc R . . . .
C24 C 0.4106(4) 0.2173(5) 0.63030(16) 0.0341(8) Uani 1 1 d . . . . .
H24A H 0.443830 0.272168 0.598614 0.051 Uiso 1 1 calc GR . . . .
H24B H 0.349749 0.277389 0.647631 0.051 Uiso 1 1 calc GR . . . .
H24C H 0.372263 0.126975 0.614294 0.051 Uiso 1 1 calc GR . . . .
N1S N 1.0209(4) 0.5869(4) 0.63608(17) 0.0460(9) Uani 1 1 d . . . . .
C1S C 1.0872(4) 0.5377(5) 0.60712(19) 0.0376(9) Uani 1 1 d . . . . .
C2S C 1.1722(4) 0.4730(5) 0.5699(2) 0.0501(11) Uani 1 1 d . . . . .
H2SA H 1.155547 0.510810 0.529735 0.075 Uiso 1 1 calc GR . . . .
H2SB H 1.162671 0.366198 0.569618 0.075 Uiso 1 1 calc GR . . . .
H2SC H 1.255744 0.498374 0.585281 0.075 Uiso 1 1 calc GR . . . .

loop_
_atom_site_aniso_label
_atom_site_aniso_U_11
_atom_site_aniso_U_22
_atom_site_aniso_U_33
_atom_site_aniso_U_23
_atom_site_aniso_U_13
_atom_site_aniso_U_12
Br1 0.02782(17) 0.0364(2) 0.02725(18) 0.00224(15) 0.00405(14) -0.01251(16)
Br2 0.03379(19) 0.0321(2) 0.03289(19) -0.00217(15) -0.00468(15) -0.00815(16)
Br3 0.0766(3) 0.0394(2) 0.0386(2) -0.01467(19) 0.0311(2) -0.0145(2)
O1 0.0270(12) 0.0290(13) 0.0204(11) -0.0031(10) 0.0037(9) -0.0100(10)
O2 0.0311(12) 0.0217(12) 0.0235(11) -0.0024(10) 0.0038(10) 0.0022(10)
O3 0.0417(15) 0.0341(15) 0.0235(12) -0.0009(11) 0.0087(11) -0.0134(12)
C1 0.0227(15) 0.0206(16) 0.0222(15) 0.0013(13) 0.0022(13) -0.0013(13)
C2 0.0275(16) 0.0252(17) 0.0207(15) -0.0032(13) 0.0004(13) -0.0033(14)
C3 0.0262(16) 0.0274(18) 0.0203(15) 0.0001(13) 0.0045(13) 0.0009(14)
C4 0.0201(15) 0.0220(17) 0.0247(16) 0.0028(13) 0.0042(13) -0.0045(13)
C5 0.0250(16) 0.0200(16) 0.0233(16) -0.0010(13) 0.0021(13) -0.0020(13)
C6 0.0216(15) 0.0190(16) 0.0192(15) -0.0004(12) 0.0031(12) 0.0009(13)
C7 0.0256(15) 0.0185(16) 0.0188(15) -0.0021(12) 0.0034(13) -0.0005(13)
C8 0.0220(15) 0.0214(16) 0.0216(15) 0.0002(13) 0.0070(13) -0.0025(13)
C9 0.0228(15) 0.0195(16) 0.0223(15) 0.0015(13) 0.0065(13) -0.0001(13)
C10 0.0215(15) 0.0176(16) 0.0277(17) -0.0008(13) 0.0050(13) 0.0006(13)
C11 0.0275(16) 0.0194(16) 0.0262(16) -0.0024(13) 0.0074(14) 0.0004(14)
C12 0.0304(18) 0.0259(18) 0.0343(19) 0.0032(15) 0.0099(15) -0.0026(15)
C13 0.0266(16) 0.0225(18) 0.0366(19) 0.0010(15) 0.0051(15) -0.0061(15)
C14 0.0253(16) 0.0220(17) 0.0292(17) -0.0030(14) -0.0009(14) 0.0020(14)
C15 0.0237(15) 0.0233(17) 0.0248(16) 0.0009(14) 0.0040(13) -0.0018(14)
C16 0.0211(15) 0.0245(17) 0.0240(16) 0.0019(13) 0.0028(13) -0.0026(13)
C17 0.0298(17) 0.0247(18) 0.0243(16) 0.0038(14) 0.0017(14) -0.0043(15)
C18 0.0297(17) 0.0230(17) 0.0271(17) -0.0024(14) 0.0064(14) -0.0077(14)
C19 0.0284(16) 0.0189(16) 0.0292(17) -0.0033(14) 0.0082(14) -0.0046(14)
C20 0.0316(19) 0.0266(19) 0.039(2) -0.0007(16) 0.0061(16) 0.0007(16)
C21 0.038(2) 0.0233(19) 0.047(2) -0.0058(17) 0.0159(18) -0.0012(16)
C22 0.049(2) 0.032(2) 0.0313(19) -0.0080(16) 0.0160(18) -0.0100(18)
C23 0.040(2) 0.0273(19) 0.0260(17) -0.0024(15) 0.0086(15) -0.0072(17)
C24 0.0342(19) 0.040(2) 0.0270(18) 0.0031(16) -0.0023(15) -0.0011(18)
N1S 0.049(2) 0.047(2) 0.045(2) -0.0006(17) 0.0166(18) -0.0084(18)
C1S 0.039(2) 0.033(2) 0.041(2) 0.0080(18) 0.0079(18) -0.0085(18)
C2S 0.044(2) 0.041(3) 0.068(3) 0.001(2) 0.021(2) 0.000(2)

loop_
_atom_type_symbol
_atom_type_description
_atom_type_scat_dispersion_real
_atom_type_scat_dispersion_imag
_atom_type_scat_source
C C 0.0033 0.0016 'International Tables Vol C Tables 4.2.6.8 and 6.1.1.4'
H H 0.0000 0.0000 'International Tables Vol C Tables 4.2.6.8 and 6.1.1.4'
Br Br -0.2901 2.4595 'International Tables Vol C Tables 4.2.6.8 and 6.1.1.4'
N N 0.0061 0.0033 'International Tables Vol C Tables 4.2.6.8 and 6.1.1.4'
O O 0.0106 0.0060 'International Tables Vol C Tables 4.2.6.8 and 6.1.1.4'

loop_
_geom_angle_atom_site_label_1
_geom_angle_atom_site_label_2
_geom_angle_atom_site_label_3
_geom_angle
_geom_angle_site_symmetry_1
_geom_angle_site_symmetry_3
_geom_angle_publ_flag
C1 O1 C9 118.8(3) . . ?
C19 O2 C7 117.0(3) . . ?
C11 O3 H3 109.5 . . ?
O1 C1 C2 115.4(3) . . ?
O1 C1 C6 123.4(3) . . ?
C6 C1 C2 121.2(3) . . ?
C1 C2 H2 120.3 . . ?
C3 C2 C1 119.5(3) . . ?
C3 C2 H2 120.3 . . ?
C2 C3 H3A 120.4 . . ?
C2 C3 C4 119.2(3) . . ?
C4 C3 H3A 120.4 . . ?
C3 C4 Br1 119.2(2) . . ?
C5 C4 Br1 119.4(2) . . ?
C5 C4 C3 121.4(3) . . ?
C4 C5 H5 120.3 . . ?
C4 C5 C6 119.5(3) . . ?
C6 C5 H5 120.3 . . ?
C1 C6 C5 119.2(3) . . ?
C1 C6 C7 120.6(3) . . ?
C5 C6 C7 120.2(3) . . ?
O2 C7 C6 104.2(3) . . ?
O2 C7 C8 109.3(3) . . ?
O2 C7 C16 110.0(3) . . ?
C8 C7 C6 110.3(3) . . ?
C16 C7 C6 111.9(3) . . ?
C16 C7 C8 110.9(3) . . ?
C7 C8 H8 117.9 . . ?
C9 C8 C7 124.3(3) . . ?
C9 C8 H8 117.9 . . ?
O1 C9 C10 109.7(3) . . ?
C8 C9 O1 121.7(3) . . ?
C8 C9 C10 128.6(3) . . ?
C11 C10 C9 123.1(3) . . ?
C15 C10 C9 119.5(3) . . ?
C15 C10 C11 117.4(3) . . ?
O3 C11 C10 119.3(3) . . ?
O3 C11 C12 120.4(3) . . ?
C12 C11 C10 120.2(3) . . ?
C11 C12 H12 119.4 . . ?
C13 C12 C11 121.2(3) . . ?
C13 C12 H12 119.4 . . ?
C12 C13 H13 120.7 . . ?
C12 C13 C14 118.6(3) . . ?
C14 C13 H13 120.7 . . ?
C13 C14 Br2 118.9(3) . . ?
C15 C14 Br2 119.8(3) . . ?
C15 C14 C13 121.3(3) . . ?
C10 C15 H15 119.4 . . ?
C14 C15 C10 121.3(3) . . ?
C14 C15 H15 119.4 . . ?
C7 C16 H16 118.6 . . ?
C17 C16 C7 122.7(3) . . ?
C17 C16 H16 118.6 . . ?
C16 C17 C18 118.3(3) . . ?
C16 C17 C24 121.5(3) . . ?
C18 C17 C24 120.2(3) . . ?
C19 C18 C17 118.7(3) . . ?
C19 C18 C23 117.4(3) . . ?
C23 C18 C17 123.8(3) . . ?
O2 C19 C18 121.1(3) . . ?
O2 C19 C20 116.8(3) . . ?
C20 C19 C18 122.0(3) . . ?
C19 C20 H20 120.2 . . ?
C19 C20 C21 119.6(4) . . ?
C21 C20 H20 120.2 . . ?
C20 C21 H21 120.6 . . ?
C22 C21 C20 118.8(4) . . ?
C22 C21 H21 120.6 . . ?
C21 C22 Br3 119.2(3) . . ?
C23 C22 Br3 118.5(3) . . ?
C23 C22 C21 122.3(3) . . ?
C18 C23 H23 120.2 . . ?
C22 C23 C18 119.7(4) . . ?
C22 C23 H23 120.2 . . ?
C17 C24 H24A 109.5 . . ?
C17 C24 H24B 109.5 . . ?
C17 C24 H24C 109.5 . . ?
H24A C24 H24B 109.5 . . ?
H24A C24 H24C 109.5 . . ?
H24B C24 H24C 109.5 . . ?
N1S C1S C2S 179.5(5) . . ?
C1S C2S H2SA 109.5 . . ?
C1S C2S H2SB 109.5 . . ?
C1S C2S H2SC 109.5 . . ?
H2SA C2S H2SB 109.5 . . ?
H2SA C2S H2SC 109.5 . . ?
H2SB C2S H2SC 109.5 . . ?

loop_
_geom_bond_atom_site_label_1
_geom_bond_atom_site_label_2
_geom_bond_distance
_geom_bond_site_symmetry_2
_geom_bond_publ_flag
Br1 C4 1.897(3) . ?
Br2 C14 1.902(3) . ?
Br3 C22 1.909(4) . ?
O1 C1 1.374(4) . ?
O1 C9 1.388(4) . ?
O2 C7 1.475(4) . ?
O2 C19 1.379(4) . ?
O3 H3 0.8400 . ?
O3 C11 1.353(4) . ?
C1 C2 1.393(5) . ?
C1 C6 1.381(4) . ?
C2 H2 0.9500 . ?
C2 C3 1.381(5) . ?
C3 H3A 0.9500 . ?
C3 C4 1.392(5) . ?
C4 C5 1.374(4) . ?
C5 H5 0.9500 . ?
C5 C6 1.396(5) . ?
C6 C7 1.508(4) . ?
C7 C8 1.508(4) . ?
C7 C16 1.499(4) . ?
C8 H8 0.9500 . ?
C8 C9 1.330(5) . ?
C9 C10 1.475(5) . ?
C10 C11 1.414(5) . ?
C10 C15 1.400(5) . ?
C11 C12 1.395(5) . ?
C12 H12 0.9500 . ?
C12 C13 1.377(5) . ?
C13 H13 0.9500 . ?
C13 C14 1.387(5) . ?
C14 C15 1.374(5) . ?
C15 H15 0.9500 . ?
C16 H16 0.9500 . ?
C16 C17 1.330(5) . ?
C17 C18 1.455(5) . ?
C17 C24 1.507(5) . ?
C18 C19 1.398(5) . ?
C18 C23 1.411(5) . ?
C19 C20 1.380(5) . ?
C20 H20 0.9500 . ?
C20 C21 1.389(5) . ?
C21 H21 0.9500 . ?
C21 C22 1.378(6) . ?
C22 C23 1.373(6) . ?
C23 H23 0.9500 . ?
C24 H24A 0.9800 . ?
C24 H24B 0.9800 . ?
C24 H24C 0.9800 . ?
N1S C1S 1.126(5) . ?
C1S C2S 1.451(6) . ?
C2S H2SA 0.9800 . ?
C2S H2SB 0.9800 . ?
C2S H2SC 0.9800 . ?

loop_
_geom_hbond_atom_site_label_D
_geom_hbond_atom_site_label_H
_geom_hbond_atom_site_label_A
_geom_hbond_distance_DH
_geom_hbond_distance_HA
_geom_hbond_distance_DA
_geom_hbond_angle_DHA
_geom_hbond_site_symmetry_A
_geom_hbond_publ_flag
O3 H3 N1S 0.84 2.02 2.852(4) 169.2 . yes
C8 H8 O3 0.95 2.14 2.803(4) 125.9 . yes
